data_2218339
loop_
_publ_author_name
'Guo, Ying'
'Cai, Hua'
'Li, Jiangang'
'Wan, Guobao'

_publ_section_title
<i>catena</i>-Poly[[bis[1-phenyl-3-(1<i>H</i>-1,2,4-triazol-1-yl)propan-1-one-\k<i>N</i>^4^]cadmium(II)]-di-\m-azido-\k^4^<i>N</i>^1^:<i>N</i>^3^]
_journal_coeditor_code BV2096
_journal_issue 6
_journal_name_full 'Acta Crystallographica Section E'
_journal_page_first m784
_journal_paper_doi 10.1107/S1600536808012609
_journal_volume 64
_journal_year 2008
_chemical_formula_iupac '[Cd (N3)2 (C11 H11 N3)2]'
_chemical_formula_moiety 'C22 H22 Cd N12 O2'
_chemical_formula_sum 'C22 H22 Cd N12 O2'
_chemical_formula_weight 598.92
_chemical_name_systematic
;
catena-Poly[[bis[1-phenyl-3-(1<i>H</i>-1,2,4-triazol-1-yl)propan-1-one-
\kN^4^]cadmium(II)]-di-\m-azido-\k^4^N^1^:N^3^
;
_space_group_IT_number 14
_symmetry_cell_setting monoclinic
_symmetry_space_group_name_Hall '-P 2ybc'
_symmetry_space_group_name_H-M 'P 1 21/c 1'
_atom_sites_solution_hydrogens geom
_atom_sites_solution_primary direct
_atom_sites_solution_secondary difmap
_audit_creation_method SHELXL97
_cell_angle_alpha 90.00
_cell_angle_beta 91.980(2)
_cell_angle_gamma 90.00
_cell_formula_units_Z 8
_cell_length_a 10.1626(16)
_cell_length_b 17.732(3)
_cell_length_c 28.124(4)
_cell_measurement_reflns_used 8981
_cell_measurement_temperature 294(2)
_cell_measurement_theta_max 27.87
_cell_measurement_theta_min 2.41
_cell_volume 5065.0(14)
_computing_cell_refinement 'SAINT (Bruker, 2001)'
_computing_data_collection 'SMART (Bruker, 2001)'
_computing_data_reduction 'SAINT (Bruker, 2001)'
_computing_molecular_graphics 'SHELXTL (Sheldrick, 2008)'
_computing_publication_material 'SHELXTL (Sheldrick, 2008)'
_computing_structure_refinement 'SHELXL97 (Sheldrick, 2008)'
_computing_structure_solution 'SHELXS97 (Sheldrick, 2008)'
_diffrn_ambient_temperature 294(2)
_diffrn_measured_fraction_theta_full 0.999
_diffrn_measured_fraction_theta_max 0.999
_diffrn_measurement_device_type 'Bruker SMART CCD area-detector'
_diffrn_measurement_method '\f and \w'
_diffrn_radiation_monochromator graphite
_diffrn_radiation_source 'fine-focus sealed tube'
_diffrn_radiation_type MoK\a
_diffrn_radiation_wavelength 0.71073
_diffrn_reflns_av_R_equivalents 0.0213
_diffrn_reflns_av_sigmaI/netI 0.0250
_diffrn_reflns_limit_h_max 12
_diffrn_reflns_limit_h_min -12
_diffrn_reflns_limit_k_max 17
_diffrn_reflns_limit_k_min -21
_diffrn_reflns_limit_l_max 33
_diffrn_reflns_limit_l_min -30
_diffrn_reflns_number 26797
_diffrn_reflns_theta_full 25.03
_diffrn_reflns_theta_max 25.03
_diffrn_reflns_theta_min 1.85
_exptl_absorpt_coefficient_mu 0.908
_exptl_absorpt_correction_T_max 1.000000
_exptl_absorpt_correction_T_min 0.760437
_exptl_absorpt_correction_type multi-scan
_exptl_absorpt_process_details '(SADABS; Sheldrick, 2004)'
_exptl_crystal_colour 'pale yellow'
_exptl_crystal_density_diffrn 1.571
_exptl_crystal_density_method 'not measured'
_exptl_crystal_description block
_exptl_crystal_F_000 2416
_exptl_crystal_size_max 0.24
_exptl_crystal_size_mid 0.22
_exptl_crystal_size_min 0.14
_refine_diff_density_max 0.666
_refine_diff_density_min -0.721
_refine_ls_extinction_method none
_refine_ls_goodness_of_fit_ref 1.088
_refine_ls_hydrogen_treatment constr
_refine_ls_matrix_type full
_refine_ls_number_parameters 667
_refine_ls_number_reflns 8928
_refine_ls_number_restraints 0
_refine_ls_restrained_S_all 1.088
_refine_ls_R_factor_all 0.0455
_refine_ls_R_factor_gt 0.0313
_refine_ls_shift/su_max 0.001
_refine_ls_shift/su_mean 0.000
_refine_ls_structure_factor_coef Fsqd
_refine_ls_weighting_details 'calc w=1/[\s^2^(Fo^2^)+(0.0145P)^2^+5.5025P] where P=(Fo^2^+2Fc^2^)/3'
_refine_ls_weighting_scheme calc
_refine_ls_wR_factor_gt 0.0637
_refine_ls_wR_factor_ref 0.0691
_reflns_number_gt 7054
_reflns_number_total 8928
_reflns_threshold_expression I>2\s(I)
_cod_data_source_file bv2096.cif
_cod_data_source_block I
_cod_original_cell_volume 5064.9(14)
_cod_original_sg_symbol_H-M 'P 21/c'
_cod_database_code 2218339
_cod_database_fobs_code 2218339

loop_
_symmetry_equiv_pos_as_xyz
'x, y, z'
'-x, y+1/2, -z+1/2'
'-x, -y, -z'
'x, -y-1/2, z-1/2'

loop_
_atom_site_type_symbol
_atom_site_label
_atom_site_fract_x
_atom_site_fract_y
_atom_site_fract_z
_atom_site_U_iso_or_equiv
_atom_site_adp_type
_atom_site_calc_flag
_atom_site_refinement_flags
_atom_site_occupancy
Cd Cd1 0.50852(2) 0.061464(13) 0.240599(8) 0.03961(7) Uani d . 1
Cd Cd2 1.00703(2) 0.168651(13) 0.237148(8) 0.03910(7) Uani d . 1
O O1 0.4692(3) -0.11356(17) 0.06491(9) 0.0803(9) Uani d . 1
O O2 0.5268(3) -0.09785(16) 0.44068(9) 0.0737(8) Uani d . 1
O O3 0.9832(3) 0.34977(16) 0.05865(9) 0.0758(8) Uani d . 1
O O4 1.0136(3) 0.33667(16) 0.43755(10) 0.0801(9) Uani d . 1
N N1 0.5899(2) -0.04669(16) 0.20487(9) 0.0472(7) Uani d . 1
N N2 0.7191(3) -0.13452(19) 0.17430(11) 0.0653(9) Uani d . 1
N N3 0.5917(2) -0.14797(16) 0.16199(9) 0.0437(7) Uani d . 1
N N4 0.4138(2) -0.01421(16) 0.29893(9) 0.0473(7) Uani d . 1
N N5 0.2778(3) -0.09947(19) 0.32893(11) 0.0618(8) Uani d . 1
N N6 0.4052(2) -0.11606(16) 0.34126(9) 0.0457(7) Uani d . 1
N N7 0.9118(2) 0.24449(17) 0.29467(9) 0.0484(7) Uani d . 1
N N8 0.7799(3) 0.3330(2) 0.32370(11) 0.0651(9) Uani d . 1
N N9 0.9081(2) 0.34863(16) 0.33551(9) 0.0453(7) Uani d . 1
N N10 1.0898(2) 0.27623(16) 0.20045(9) 0.0454(7) Uani d . 1
N N11 1.2206(3) 0.36462(19) 0.17075(11) 0.0641(9) Uani d . 1
N N12 1.0927(2) 0.37879(15) 0.15837(9) 0.0425(6) Uani d . 1
N N13 0.1203(3) 0.10059(19) 0.18182(10) 0.0608(8) Uani d . 1
N N14 0.2190(3) 0.06887(15) 0.18986(8) 0.0409(6) Uani d . 1
N N15 0.3163(3) 0.03539(18) 0.19487(10) 0.0578(8) Uani d . 1
N N16 0.6970(3) 0.06784(18) 0.29227(9) 0.0570(8) Uani d . 1
N N17 0.8037(3) 0.06395(15) 0.27865(9) 0.0462(7) Uani d . 1
N N18 0.9121(3) 0.05811(17) 0.26561(11) 0.0607(8) Uani d . 1
N N19 0.6188(3) 0.1277(2) 0.18341(10) 0.0698(10) Uani d . 1
N N20 0.7180(3) 0.15975(16) 0.18864(8) 0.0431(6) Uani d . 1
N N21 0.8162(3) 0.19275(18) 0.19088(10) 0.0602(8) Uani d . 1
N N22 1.1938(3) 0.16446(18) 0.28984(10) 0.0562(8) Uani d . 1
N N23 1.3020(3) 0.16754(15) 0.27785(9) 0.0457(7) Uani d . 1
N N24 1.4122(3) 0.17232(17) 0.26625(12) 0.0642(9) Uani d . 1
C C1 0.5177(3) -0.0957(2) 0.18030(11) 0.0475(8) Uani d . 1
H H1 0.4265 -0.0936 0.1765 0.057 Uiso calc R 1
C C2 0.7122(3) -0.0734(2) 0.20004(13) 0.0623(11) Uani d . 1
H H2 0.7862 -0.0503 0.2139 0.075 Uiso calc R 1
C C3 0.5523(4) -0.2140(2) 0.13389(11) 0.0533(9) Uani d . 1
H H3A 0.4571 -0.2150 0.1302 0.064 Uiso calc R 1
H H3B 0.5797 -0.2592 0.1510 0.064 Uiso calc R 1
C C4 0.6107(3) -0.21481(19) 0.08523(10) 0.0503(8) Uani d . 1
H H4A 0.7045 -0.2052 0.0887 0.060 Uiso calc R 1
H H4B 0.5993 -0.2647 0.0716 0.060 Uiso calc R 1
C C5 0.5504(3) -0.1578(2) 0.05133(11) 0.0491(8) Uani d . 1
C C6 0.5919(3) -0.1582(2) 0.00092(11) 0.0496(8) Uani d . 1
C C7 0.6808(4) -0.2096(2) -0.01580(13) 0.0677(11) Uani d . 1
H H7 0.7188 -0.2451 0.0048 0.081 Uiso calc R 1
C C8 0.7136(4) -0.2087(3) -0.06316(15) 0.0869(14) Uani d . 1
H H8 0.7745 -0.2431 -0.0742 0.104 Uiso calc R 1
C C9 0.6573(5) -0.1578(3) -0.09350(15) 0.0893(15) Uani d . 1
H H9 0.6787 -0.1583 -0.1254 0.107 Uiso calc R 1
C C10 0.5698(5) -0.1060(3) -0.07781(15) 0.0910(15) Uani d . 1
H H10 0.5327 -0.0707 -0.0987 0.109 Uiso calc R 1
C C11 0.5366(4) -0.1064(2) -0.03040(13) 0.0729(11) Uani d . 1
H H11 0.4764 -0.0713 -0.0196 0.087 Uiso calc R 1
C C12 0.2887(3) -0.0380(2) 0.30351(12) 0.0576(10) Uani d . 1
H H12 0.2165 -0.0130 0.2898 0.069 Uiso calc R 1
C C13 0.4829(3) -0.06464(19) 0.32326(11) 0.0457(8) Uani d . 1
H H13 0.5742 -0.0641 0.3272 0.055 Uiso calc R 1
C C14 0.4417(4) -0.1862(2) 0.36616(12) 0.0570(9) Uani d . 1
H H14A 0.5368 -0.1883 0.3703 0.068 Uiso calc R 1
H H14B 0.4142 -0.2288 0.3465 0.068 Uiso calc R 1
C C15 0.3809(3) -0.1935(2) 0.41427(11) 0.0540(9) Uani d . 1
H H15A 0.2876 -0.1824 0.4109 0.065 Uiso calc R 1
H H15B 0.3899 -0.2453 0.4250 0.065 Uiso calc R 1
C C16 0.4416(3) -0.1423(2) 0.45150(12) 0.0512(8) Uani d . 1
C C17 0.3961(3) -0.14650(19) 0.50138(12) 0.0480(8) Uani d . 1
C C18 0.4449(4) -0.0950(2) 0.53441(14) 0.0665(10) Uani d . 1
H H18 0.5055 -0.0589 0.5253 0.080 Uiso calc R 1
C C19 0.4047(5) -0.0965(3) 0.58076(15) 0.0816(13) Uani d . 1
H H19 0.4376 -0.0614 0.6027 0.098 Uiso calc R 1
C C20 0.3166(5) -0.1496(3) 0.59435(15) 0.0784(13) Uani d . 1
H H20 0.2890 -0.1504 0.6255 0.094 Uiso calc R 1
C C21 0.2687(4) -0.2015(3) 0.56260(15) 0.0798(13) Uani d . 1
H H21 0.2097 -0.2380 0.5724 0.096 Uiso calc R 1
C C22 0.3071(4) -0.2003(2) 0.51579(13) 0.0648(10) Uani d . 1
H H22 0.2731 -0.2355 0.4941 0.078 Uiso calc R 1
C C23 0.7883(3) 0.2704(2) 0.29933(13) 0.0621(10) Uani d . 1
H H23 0.7148 0.2458 0.2863 0.075 Uiso calc R 1
C C24 0.9835(3) 0.29546(19) 0.31817(11) 0.0458(8) Uani d . 1
H H24 1.0748 0.2940 0.3220 0.055 Uiso calc R 1
C C25 0.9481(4) 0.4190(2) 0.35863(12) 0.0566(9) Uani d . 1
H H25A 0.9290 0.4604 0.3369 0.068 Uiso calc R 1
H H25B 1.0426 0.4179 0.3647 0.068 Uiso calc R 1
C C26 0.8818(3) 0.4346(2) 0.40490(12) 0.0550(9) Uani d . 1
H H26A 0.8928 0.4874 0.4130 0.066 Uiso calc R 1
H H26B 0.7882 0.4248 0.4007 0.066 Uiso calc R 1
C C27 0.9364(3) 0.3870(2) 0.44546(13) 0.0527(9) Uani d . 1
C C28 0.8959(3) 0.4038(2) 0.49479(12) 0.0526(9) Uani d . 1
C C29 0.8199(4) 0.4657(2) 0.50574(14) 0.0670(11) Uani d . 1
H H29 0.7900 0.4982 0.4818 0.080 Uiso calc R 1
C C30 0.7885(4) 0.4793(3) 0.55244(16) 0.0836(13) Uani d . 1
H H30 0.7377 0.5211 0.5597 0.100 Uiso calc R 1
C C31 0.8313(5) 0.4320(3) 0.58799(16) 0.0857(14) Uani d . 1
H H31 0.8091 0.4413 0.6192 0.103 Uiso calc R 1
C C32 0.9068(5) 0.3708(3) 0.57762(15) 0.0902(15) Uani d . 1
H H32 0.9365 0.3387 0.6018 0.108 Uiso calc R 1
C C33 0.9391(4) 0.3566(2) 0.53122(14) 0.0730(12) Uani d . 1
H H33 0.9905 0.3149 0.5244 0.088 Uiso calc R 1
C C34 1.0186(3) 0.3258(2) 0.17610(11) 0.0479(8) Uani d . 1
H H34 0.9275 0.3236 0.1720 0.057 Uiso calc R 1
C C35 1.2127(3) 0.3027(2) 0.19569(12) 0.0596(10) Uani d . 1
H H35 1.2864 0.2787 0.2091 0.072 Uiso calc R 1
C C36 1.0534(3) 0.44613(19) 0.13156(11) 0.0514(8) Uani d . 1
H H36A 1.0768 0.4903 0.1503 0.062 Uiso calc R 1
H H36B 0.9585 0.4459 0.1267 0.062 Uiso calc R 1
C C37 1.1161(3) 0.45241(19) 0.08383(11) 0.0489(8) Uani d . 1
H H37A 1.1033 0.5033 0.0718 0.059 Uiso calc R 1
H H37B 1.2101 0.4441 0.0881 0.059 Uiso calc R 1
C C38 1.0618(3) 0.3976(2) 0.04744(11) 0.0472(8) Uani d . 1
C C39 1.1059(3) 0.40312(19) -0.00248(11) 0.0449(8) Uani d . 1
C C40 1.0632(4) 0.3493(2) -0.03517(13) 0.0629(10) Uani d . 1
H H40 1.0088 0.3104 -0.0257 0.076 Uiso calc R 1
C C41 1.1009(5) 0.3532(2) -0.08185(14) 0.0760(12) Uani d . 1
H H41 1.0719 0.3168 -0.1036 0.091 Uiso calc R 1
C C42 1.1803(4) 0.4101(3) -0.09617(14) 0.0738(12) Uani d . 1
H H42 1.2057 0.4122 -0.1276 0.089 Uiso calc R 1
C C43 1.2228(4) 0.4640(3) -0.06451(14) 0.0747(12) Uani d . 1
H H43 1.2765 0.5029 -0.0745 0.090 Uiso calc R 1
C C44 1.1860(3) 0.4608(2) -0.01754(12) 0.0596(10) Uani d . 1
H H44 1.2153 0.4975 0.0039 0.072 Uiso calc R 1

loop_
_atom_site_aniso_label
_atom_site_aniso_U_11
_atom_site_aniso_U_22
_atom_site_aniso_U_33
_atom_site_aniso_U_12
_atom_site_aniso_U_13
_atom_site_aniso_U_23
Cd1 0.02805(11) 0.04518(14) 0.04591(13) -0.00049(10) 0.00570(9) -0.00056(11)
Cd2 0.02820(11) 0.04316(14) 0.04624(13) -0.00053(10) 0.00576(9) 0.00231(10)
O1 0.095(2) 0.088(2) 0.0581(16) 0.0446(18) 0.0029(14) -0.0031(15)
O2 0.0821(19) 0.0700(19) 0.0689(17) -0.0344(16) 0.0020(14) 0.0044(14)
O3 0.096(2) 0.071(2) 0.0602(16) -0.0429(17) 0.0034(14) 0.0020(14)
O4 0.102(2) 0.0661(19) 0.0718(18) 0.0399(17) -0.0006(15) -0.0043(14)
N1 0.0327(14) 0.0584(19) 0.0509(15) 0.0039(13) 0.0053(11) -0.0117(14)
N2 0.0376(16) 0.082(2) 0.075(2) 0.0148(15) -0.0063(14) -0.0310(19)
N3 0.0375(14) 0.0548(19) 0.0388(14) 0.0008(13) 0.0002(11) -0.0063(13)
N4 0.0322(14) 0.061(2) 0.0493(15) -0.0042(13) 0.0060(12) 0.0060(14)
N5 0.0357(16) 0.076(2) 0.073(2) -0.0120(15) 0.0021(14) 0.0167(18)
N6 0.0381(15) 0.0515(19) 0.0476(15) -0.0049(13) 0.0033(12) 0.0012(13)
N7 0.0337(14) 0.061(2) 0.0504(16) 0.0009(13) 0.0076(12) -0.0027(14)
N8 0.0365(16) 0.080(2) 0.079(2) 0.0155(16) 0.0037(14) -0.0164(19)
N9 0.0372(15) 0.0497(19) 0.0492(15) 0.0091(13) 0.0040(12) 0.0007(13)
N10 0.0333(14) 0.0519(18) 0.0511(15) -0.0004(13) 0.0059(11) 0.0112(13)
N11 0.0367(16) 0.082(2) 0.073(2) -0.0132(15) -0.0052(14) 0.0301(18)
N12 0.0385(14) 0.0466(18) 0.0422(14) -0.0032(13) -0.0004(11) 0.0036(12)
N13 0.0482(17) 0.076(2) 0.0580(18) 0.0179(17) -0.0023(14) -0.0157(16)
N14 0.0380(15) 0.0452(17) 0.0394(14) -0.0024(13) 0.0004(11) -0.0090(12)
N15 0.0405(16) 0.064(2) 0.0684(19) 0.0066(15) -0.0114(14) -0.0116(16)
N16 0.0415(17) 0.080(2) 0.0490(16) -0.0104(15) 0.0005(13) 0.0002(15)
N17 0.0451(17) 0.0447(17) 0.0484(15) -0.0092(13) -0.0067(13) 0.0127(13)
N18 0.0431(17) 0.054(2) 0.085(2) -0.0081(15) 0.0063(15) 0.0174(16)
N19 0.0513(18) 0.099(3) 0.0590(19) -0.0305(19) -0.0032(14) 0.0234(18)
N20 0.0378(15) 0.0520(18) 0.0392(14) 0.0007(14) -0.0014(11) 0.0113(12)
N21 0.0398(16) 0.072(2) 0.0675(19) -0.0107(16) -0.0099(13) 0.0173(17)
N22 0.0398(16) 0.079(2) 0.0502(16) 0.0108(15) 0.0001(13) -0.0016(15)
N23 0.0460(17) 0.0425(17) 0.0478(15) 0.0077(13) -0.0092(13) -0.0092(13)
N24 0.0423(18) 0.053(2) 0.097(2) -0.0007(15) 0.0045(16) -0.0172(17)
C1 0.0293(16) 0.060(2) 0.0533(19) -0.0016(16) 0.0060(14) -0.0069(17)
C2 0.0345(18) 0.082(3) 0.070(2) 0.0063(18) -0.0061(16) -0.030(2)
C3 0.067(2) 0.049(2) 0.0432(18) -0.0044(18) -0.0014(16) -0.0032(16)
C4 0.062(2) 0.046(2) 0.0429(18) 0.0074(17) -0.0039(15) -0.0061(15)
C5 0.054(2) 0.046(2) 0.0466(19) 0.0050(17) -0.0017(15) -0.0034(16)
C6 0.055(2) 0.052(2) 0.0420(18) -0.0061(17) -0.0038(15) -0.0009(16)
C7 0.066(2) 0.086(3) 0.052(2) 0.011(2) 0.0080(18) 0.000(2)
C8 0.076(3) 0.122(4) 0.064(3) 0.003(3) 0.020(2) -0.010(3)
C9 0.108(4) 0.111(4) 0.050(2) -0.031(3) 0.016(3) 0.006(3)
C10 0.134(4) 0.084(4) 0.053(3) -0.010(3) -0.010(3) 0.020(2)
C11 0.097(3) 0.065(3) 0.057(2) 0.009(2) -0.004(2) 0.003(2)
C12 0.0357(18) 0.076(3) 0.061(2) -0.0016(18) 0.0047(15) 0.017(2)
C13 0.0318(16) 0.056(2) 0.0500(18) -0.0032(16) 0.0049(14) 0.0006(17)
C14 0.066(2) 0.046(2) 0.059(2) -0.0013(18) 0.0030(17) -0.0015(18)
C15 0.061(2) 0.044(2) 0.057(2) -0.0091(17) -0.0012(16) 0.0073(17)
C16 0.048(2) 0.046(2) 0.059(2) -0.0029(17) -0.0041(16) 0.0055(17)
C17 0.0493(19) 0.040(2) 0.054(2) 0.0044(16) -0.0054(15) 0.0068(16)
C18 0.088(3) 0.044(2) 0.067(2) -0.004(2) -0.007(2) 0.001(2)
C19 0.118(4) 0.062(3) 0.065(3) 0.013(3) -0.008(3) -0.010(2)
C20 0.090(3) 0.088(4) 0.058(3) 0.026(3) 0.009(2) 0.009(2)
C21 0.070(3) 0.102(4) 0.068(3) -0.012(3) 0.009(2) 0.017(3)
C22 0.060(2) 0.073(3) 0.060(2) -0.014(2) -0.0021(18) 0.008(2)
C23 0.0306(18) 0.086(3) 0.070(2) 0.0037(18) 0.0050(16) -0.016(2)
C24 0.0325(16) 0.051(2) 0.0541(19) 0.0082(16) 0.0075(14) 0.0047(17)
C25 0.057(2) 0.049(2) 0.064(2) 0.0054(18) 0.0049(17) 0.0031(18)
C26 0.057(2) 0.046(2) 0.062(2) 0.0106(17) 0.0042(17) -0.0043(17)
C27 0.053(2) 0.041(2) 0.064(2) 0.0024(17) -0.0003(17) -0.0046(17)
C28 0.051(2) 0.049(2) 0.058(2) -0.0078(17) 0.0013(16) -0.0068(18)
C29 0.062(2) 0.073(3) 0.066(2) 0.007(2) 0.0058(19) -0.006(2)
C30 0.080(3) 0.089(4) 0.082(3) 0.010(3) 0.016(2) -0.020(3)
C31 0.093(3) 0.101(4) 0.063(3) -0.018(3) 0.015(2) -0.013(3)
C32 0.121(4) 0.091(4) 0.059(3) -0.009(3) -0.003(3) 0.006(3)
C33 0.092(3) 0.058(3) 0.068(3) 0.005(2) -0.005(2) 0.000(2)
C34 0.0326(17) 0.055(2) 0.056(2) -0.0032(16) 0.0046(14) 0.0081(17)
C35 0.0312(17) 0.079(3) 0.068(2) -0.0041(18) -0.0054(15) 0.027(2)
C36 0.062(2) 0.046(2) 0.0460(19) 0.0012(17) -0.0010(16) 0.0004(16)
C37 0.057(2) 0.044(2) 0.0456(18) -0.0104(16) -0.0037(15) 0.0069(15)
C38 0.053(2) 0.042(2) 0.0464(18) -0.0059(17) -0.0050(15) 0.0060(16)
C39 0.0481(19) 0.042(2) 0.0445(17) 0.0041(16) -0.0036(14) 0.0043(16)
C40 0.083(3) 0.048(2) 0.057(2) -0.004(2) -0.0036(19) -0.0060(18)
C41 0.111(4) 0.060(3) 0.056(2) 0.012(3) -0.008(2) -0.017(2)
C42 0.084(3) 0.087(3) 0.050(2) 0.018(3) 0.007(2) -0.001(2)
C43 0.072(3) 0.094(3) 0.058(2) -0.014(2) 0.007(2) 0.012(2)
C44 0.064(2) 0.065(3) 0.050(2) -0.013(2) -0.0009(17) 0.0007(18)

loop_
_atom_type_symbol
_atom_type_description
_atom_type_scat_dispersion_real
_atom_type_scat_dispersion_imag
_atom_type_scat_source
C C 0.0033 0.0016 'International Tables Vol C Tables 4.2.6.8 and 6.1.1.4'
H H 0.0000 0.0000 'International Tables Vol C Tables 4.2.6.8 and 6.1.1.4'
N N 0.0061 0.0033 'International Tables Vol C Tables 4.2.6.8 and 6.1.1.4'
O O 0.0106 0.0060 'International Tables Vol C Tables 4.2.6.8 and 6.1.1.4'
Cd Cd -0.8075 1.2024 'International Tables Vol C Tables 4.2.6.8 and 6.1.1.4'

loop_
_geom_angle_atom_site_label_1
_geom_angle_atom_site_label_2
_geom_angle_atom_site_label_3
_geom_angle_site_symmetry_1
_geom_angle_site_symmetry_3
_geom_angle
N19 Cd1 N24 . 1_455 90.32(12)
N19 Cd1 N1 . . 86.02(12)
N24 Cd1 N1 1_455 . 172.10(10)
N19 Cd1 N15 . . 97.65(11)
N24 Cd1 N15 1_455 . 89.15(10)
N1 Cd1 N15 . . 84.41(10)
N19 Cd1 N4 . . 174.39(11)
N24 Cd1 N4 1_455 . 94.54(11)
N1 Cd1 N4 . . 89.49(10)
N15 Cd1 N4 . . 85.23(10)
N19 Cd1 N16 . . 90.08(10)
N24 Cd1 N16 1_455 . 96.30(11)
N1 Cd1 N16 . . 90.71(10)
N15 Cd1 N16 . . 170.53(11)
N4 Cd1 N16 . . 86.62(9)
N13 Cd2 N21 1_655 . 98.27(11)
N13 Cd2 N18 1_655 . 90.79(12)
N21 Cd2 N18 . . 89.98(10)
N13 Cd2 N7 1_655 . 174.22(10)
N21 Cd2 N7 . . 85.69(10)
N18 Cd2 N7 . . 93.43(10)
N13 Cd2 N10 1_655 . 86.19(11)
N21 Cd2 N10 . . 84.79(10)
N18 Cd2 N10 . . 173.53(10)
N7 Cd2 N10 . . 90.00(10)
N13 Cd2 N22 1_655 . 89.88(10)
N21 Cd2 N22 . . 170.29(11)
N18 Cd2 N22 . . 95.21(11)
N7 Cd2 N22 . . 85.81(9)
N10 Cd2 N22 . . 90.52(10)
C1 N1 C2 . . 102.4(3)
C1 N1 Cd1 . . 124.8(2)
C2 N1 Cd1 . . 132.7(2)
C2 N2 N3 . . 102.7(3)
C1 N3 N2 . . 109.4(3)
C1 N3 C3 . . 129.0(3)
N2 N3 C3 . . 121.5(3)
C13 N4 C12 . . 103.1(3)
C13 N4 Cd1 . . 121.81(19)
C12 N4 Cd1 . . 130.9(2)
C12 N5 N6 . . 102.8(3)
C13 N6 N5 . . 109.3(3)
C13 N6 C14 . . 128.6(3)
N5 N6 C14 . . 121.8(3)
C24 N7 C23 . . 102.5(3)
C24 N7 Cd2 . . 120.30(19)
C23 N7 Cd2 . . 132.3(2)
C23 N8 N9 . . 102.8(3)
C24 N9 N8 . . 109.1(3)
C24 N9 C25 . . 128.3(3)
N8 N9 C25 . . 122.2(3)
C34 N10 C35 . . 102.2(3)
C34 N10 Cd2 . . 125.1(2)
C35 N10 Cd2 . . 132.6(2)
C35 N11 N12 . . 102.5(3)
C34 N12 N11 . . 109.1(3)
C34 N12 C36 . . 129.1(3)
N11 N12 C36 . . 121.7(3)
N14 N13 Cd2 . 1_455 124.6(2)
N15 N14 N13 . . 175.5(3)
N14 N15 Cd1 . . 131.1(2)
N17 N16 Cd1 . . 122.6(2)
N16 N17 N18 . . 178.1(4)
N17 N18 Cd2 . . 115.8(2)
N20 N19 Cd1 . . 126.8(2)
N21 N20 N19 . . 175.7(3)
N20 N21 Cd2 . . 129.5(2)
N23 N22 Cd2 . . 124.2(2)
N22 N23 N24 . . 178.4(4)
N23 N24 Cd1 . 1_655 116.1(2)
N3 C1 N1 . . 110.9(3)
N3 C1 H1 . . 124.6
N1 C1 H1 . . 124.6
N2 C2 N1 . . 114.6(3)
N2 C2 H2 . . 122.7
N1 C2 H2 . . 122.7
N3 C3 C4 . . 112.9(3)
N3 C3 H3A . . 109.0
C4 C3 H3A . . 109.0
N3 C3 H3B . . 109.0
C4 C3 H3B . . 109.0
H3A C3 H3B . . 107.8
C5 C4 C3 . . 113.8(3)
C5 C4 H4A . . 108.8
C3 C4 H4A . . 108.8
C5 C4 H4B . . 108.8
C3 C4 H4B . . 108.8
H4A C4 H4B . . 107.7
O1 C5 C6 . . 121.4(3)
O1 C5 C4 . . 120.2(3)
C6 C5 C4 . . 118.5(3)
C7 C6 C11 . . 118.7(3)
C7 C6 C5 . . 122.5(3)
C11 C6 C5 . . 118.8(3)
C6 C7 C8 . . 120.2(4)
C6 C7 H7 . . 119.9
C8 C7 H7 . . 119.9
C9 C8 C7 . . 120.2(4)
C9 C8 H8 . . 119.9
C7 C8 H8 . . 119.9
C8 C9 C10 . . 120.7(4)
C8 C9 H9 . . 119.6
C10 C9 H9 . . 119.6
C9 C10 C11 . . 119.5(4)
C9 C10 H10 . . 120.3
C11 C10 H10 . . 120.3
C6 C11 C10 . . 120.6(4)
C6 C11 H11 . . 119.7
C10 C11 H11 . . 119.7
N5 C12 N4 . . 114.2(3)
N5 C12 H12 . . 122.9
N4 C12 H12 . . 122.9
N4 C13 N6 . . 110.7(3)
N4 C13 H13 . . 124.7
N6 C13 H13 . . 124.7
N6 C14 C15 . . 113.2(3)
N6 C14 H14A . . 108.9
C15 C14 H14A . . 108.9
N6 C14 H14B . . 108.9
C15 C14 H14B . . 108.9
H14A C14 H14B . . 107.7
C16 C15 C14 . . 113.7(3)
C16 C15 H15A . . 108.8
C14 C15 H15A . . 108.8
C16 C15 H15B . . 108.8
C14 C15 H15B . . 108.8
H15A C15 H15B . . 107.7
O2 C16 C17 . . 120.9(3)
O2 C16 C15 . . 119.7(3)
C17 C16 C15 . . 119.4(3)
C18 C17 C22 . . 118.8(3)
C18 C17 C16 . . 118.8(3)
C22 C17 C16 . . 122.4(3)
C19 C18 C17 . . 120.7(4)
C19 C18 H18 . . 119.6
C17 C18 H18 . . 119.6
C20 C19 C18 . . 119.8(4)
C20 C19 H19 . . 120.1
C18 C19 H19 . . 120.1
C21 C20 C19 . . 120.4(4)
C21 C20 H20 . . 119.8
C19 C20 H20 . . 119.8
C20 C21 C22 . . 120.5(4)
C20 C21 H21 . . 119.8
C22 C21 H21 . . 119.8
C17 C22 C21 . . 119.8(4)
C17 C22 H22 . . 120.1
C21 C22 H22 . . 120.1
N8 C23 N7 . . 114.7(3)
N8 C23 H23 . . 122.6
N7 C23 H23 . . 122.6
N9 C24 N7 . . 110.9(3)
N9 C24 H24 . . 124.6
N7 C24 H24 . . 124.6
N9 C25 C26 . . 114.5(3)
N9 C25 H25A . . 108.6
C26 C25 H25A . . 108.6
N9 C25 H25B . . 108.6
C26 C25 H25B . . 108.6
H25A C25 H25B . . 107.6
C27 C26 C25 . . 112.7(3)
C27 C26 H26A . . 109.0
C25 C26 H26A . . 109.0
C27 C26 H26B . . 109.0
C25 C26 H26B . . 109.0
H26A C26 H26B . . 107.8
O4 C27 C28 . . 121.2(3)
O4 C27 C26 . . 119.7(3)
C28 C27 C26 . . 119.1(3)
C33 C28 C29 . . 118.7(4)
C33 C28 C27 . . 118.6(3)
C29 C28 C27 . . 122.7(3)
C28 C29 C30 . . 119.9(4)
C28 C29 H29 . . 120.1
C30 C29 H29 . . 120.1
C31 C30 C29 . . 120.7(4)
C31 C30 H30 . . 119.7
C29 C30 H30 . . 119.7
C30 C31 C32 . . 119.9(4)
C30 C31 H31 . . 120.0
C32 C31 H31 . . 120.0
C31 C32 C33 . . 120.0(5)
C31 C32 H32 . . 120.0
C33 C32 H32 . . 120.0
C32 C33 C28 . . 120.7(4)
C32 C33 H33 . . 119.6
C28 C33 H33 . . 119.6
N12 C34 N10 . . 111.3(3)
N12 C34 H34 . . 124.3
N10 C34 H34 . . 124.3
N11 C35 N10 . . 114.9(3)
N11 C35 H35 . . 122.6
N10 C35 H35 . . 122.6
N12 C36 C37 . . 113.8(3)
N12 C36 H36A . . 108.8
C37 C36 H36A . . 108.8
N12 C36 H36B . . 108.8
C37 C36 H36B . . 108.8
H36A C36 H36B . . 107.7
C38 C37 C36 . . 113.7(3)
C38 C37 H37A . . 108.8
C36 C37 H37A . . 108.8
C38 C37 H37B . . 108.8
C36 C37 H37B . . 108.8
H37A C37 H37B . . 107.7
O3 C38 C39 . . 120.8(3)
O3 C38 C37 . . 120.3(3)
C39 C38 C37 . . 118.9(3)
C44 C39 C40 . . 118.7(3)
C44 C39 C38 . . 122.4(3)
C40 C39 C38 . . 118.9(3)
C41 C40 C39 . . 120.4(4)
C41 C40 H40 . . 119.8
C39 C40 H40 . . 119.8
C42 C41 C40 . . 120.3(4)
C42 C41 H41 . . 119.8
C40 C41 H41 . . 119.8
C41 C42 C43 . . 120.2(4)
C41 C42 H42 . . 119.9
C43 C42 H42 . . 119.9
C42 C43 C44 . . 120.2(4)
C42 C43 H43 . . 119.9
C44 C43 H43 . . 119.9
C39 C44 C43 . . 120.2(4)
C39 C44 H44 . . 119.9
C43 C44 H44 . . 119.9

loop_
_geom_bond_atom_site_label_1
_geom_bond_atom_site_label_2
_geom_bond_site_symmetry_2
_geom_bond_distance
Cd1 N19 . 2.313(3)
Cd1 N24 1_455 2.322(3)
Cd1 N1 . 2.330(3)
Cd1 N15 . 2.347(3)
Cd1 N4 . 2.351(3)
Cd1 N16 . 2.366(3)
Cd2 N13 1_655 2.308(3)
Cd2 N21 . 2.337(3)
Cd2 N18 . 2.338(3)
Cd2 N7 . 2.339(3)
Cd2 N10 . 2.339(3)
Cd2 N22 . 2.369(3)
O1 C5 . 1.210(4)
O2 C16 . 1.217(4)
O3 C38 . 1.214(4)
O4 C27 . 1.215(4)
N1 C1 . 1.318(4)
N1 C2 . 1.341(4)
N2 C2 . 1.306(4)
N2 N3 . 1.350(3)
N3 C1 . 1.309(4)
N3 C3 . 1.460(4)
N4 C13 . 1.315(4)
N4 C12 . 1.350(4)
N5 C12 . 1.310(4)
N5 N6 . 1.360(4)
N6 C13 . 1.319(4)
N6 C14 . 1.469(4)
N7 C24 . 1.323(4)
N7 C23 . 1.348(4)
N8 C23 . 1.308(5)
N8 N9 . 1.362(4)
N9 C24 . 1.319(4)
N9 C25 . 1.458(4)
N10 C34 . 1.315(4)
N10 C35 . 1.345(4)
N11 C35 . 1.307(4)
N11 N12 . 1.357(3)
N12 C34 . 1.313(4)
N12 C36 . 1.460(4)
N13 N14 . 1.165(4)
N13 Cd2 1_455 2.308(3)
N14 N15 . 1.158(4)
N16 N17 . 1.165(4)
N17 N18 . 1.178(4)
N19 N20 . 1.162(4)
N20 N21 . 1.156(4)
N22 N23 . 1.163(4)
N23 N24 . 1.180(4)
N24 Cd1 1_655 2.322(3)
C1 H1 . 0.9300
C2 H2 . 0.9300
C3 C4 . 1.510(4)
C3 H3A . 0.9700
C3 H3B . 0.9700
C4 C5 . 1.505(4)
C4 H4A . 0.9700
C4 H4B . 0.9700
C5 C6 . 1.493(4)
C6 C7 . 1.378(5)
C6 C11 . 1.379(5)
C7 C8 . 1.384(5)
C7 H7 . 0.9300
C8 C9 . 1.354(6)
C8 H8 . 0.9300
C9 C10 . 1.363(7)
C9 H9 . 0.9300
C10 C11 . 1.387(6)
C10 H10 . 0.9300
C11 H11 . 0.9300
C12 H12 . 0.9300
C13 H13 . 0.9300
C14 C15 . 1.512(4)
C14 H14A . 0.9700
C14 H14B . 0.9700
C15 C16 . 1.503(5)
C15 H15A . 0.9700
C15 H15B . 0.9700
C16 C17 . 1.494(5)
C17 C18 . 1.382(5)
C17 C22 . 1.385(5)
C18 C19 . 1.380(5)
C18 H18 . 0.9300
C19 C20 . 1.363(6)
C19 H19 . 0.9300
C20 C21 . 1.360(6)
C20 H20 . 0.9300
C21 C22 . 1.386(5)
C21 H21 . 0.9300
C22 H22 . 0.9300
C23 H23 . 0.9300
C24 H24 . 0.9300
C25 C26 . 1.511(4)
C25 H25A . 0.9700
C25 H25B . 0.9700
C26 C27 . 1.509(5)
C26 H26A . 0.9700
C26 H26B . 0.9700
C27 C28 . 1.490(5)
C28 C33 . 1.382(5)
C28 C29 . 1.383(5)
C29 C30 . 1.384(5)
C29 H29 . 0.9300
C30 C31 . 1.365(6)
C30 H30 . 0.9300
C31 C32 . 1.366(6)
C31 H31 . 0.9300
C32 C33 . 1.379(6)
C32 H32 . 0.9300
C33 H33 . 0.9300
C34 H34 . 0.9300
C35 H35 . 0.9300
C36 C37 . 1.510(4)
C36 H36A . 0.9700
C36 H36B . 0.9700
C37 C38 . 1.502(4)
C37 H37A . 0.9700
C37 H37B . 0.9700
C38 C39 . 1.492(4)
C39 C44 . 1.383(5)
C39 C40 . 1.384(5)
C40 C41 . 1.382(5)
C40 H40 . 0.9300
C41 C42 . 1.361(6)
C41 H41 . 0.9300
C42 C43 . 1.366(6)
C42 H42 . 0.9300
C43 C44 . 1.386(5)
C43 H43 . 0.9300
C44 H44 . 0.9300

loop_
_geom_torsion_atom_site_label_1
_geom_torsion_atom_site_label_2
_geom_torsion_atom_site_label_3
_geom_torsion_atom_site_label_4
_geom_torsion_site_symmetry_1
_geom_torsion_site_symmetry_4
_geom_torsion
N19 Cd1 N1 C1 . . -110.3(3)
N24 Cd1 N1 C1 1_455 . -47.7(8)
N15 Cd1 N1 C1 . . -12.2(3)
N4 Cd1 N1 C1 . . 73.0(3)
N16 Cd1 N1 C1 . . 159.7(3)
N19 Cd1 N1 C2 . . 64.4(3)
N24 Cd1 N1 C2 1_455 . 127.0(7)
N15 Cd1 N1 C2 . . 162.5(3)
N4 Cd1 N1 C2 . . -112.3(3)
N16 Cd1 N1 C2 . . -25.6(3)
C2 N2 N3 C1 . . 0.2(4)
C2 N2 N3 C3 . . -177.7(3)
N19 Cd1 N4 C13 . . 15.4(12)
N24 Cd1 N4 C13 1_455 . -134.7(3)
N1 Cd1 N4 C13 . . 52.1(3)
N15 Cd1 N4 C13 . . 136.5(3)
N16 Cd1 N4 C13 . . -38.6(3)
N19 Cd1 N4 C12 . . -137.3(10)
N24 Cd1 N4 C12 1_455 . 72.6(3)
N1 Cd1 N4 C12 . . -100.6(3)
N15 Cd1 N4 C12 . . -16.2(3)
N16 Cd1 N4 C12 . . 168.7(3)
C12 N5 N6 C13 . . 0.4(4)
C12 N5 N6 C14 . . -173.4(3)
N13 Cd2 N7 C24 1_655 . -2.9(12)
N21 Cd2 N7 C24 . . -136.3(3)
N18 Cd2 N7 C24 . . 133.9(2)
N10 Cd2 N7 C24 . . -51.6(2)
N22 Cd2 N7 C24 . . 39.0(2)
N13 Cd2 N7 C23 1_655 . 147.6(9)
N21 Cd2 N7 C23 . . 14.2(3)
N18 Cd2 N7 C23 . . -75.5(3)
N10 Cd2 N7 C23 . . 99.0(3)
N22 Cd2 N7 C23 . . -170.5(3)
C23 N8 N9 C24 . . -0.4(4)
C23 N8 N9 C25 . . 172.9(3)
N13 Cd2 N10 C34 1_655 . 112.7(3)
N21 Cd2 N10 C34 . . 14.0(3)
N18 Cd2 N10 C34 . . 50.3(10)
N7 Cd2 N10 C34 . . -71.7(3)
N22 Cd2 N10 C34 . . -157.5(3)
N13 Cd2 N10 C35 1_655 . -63.6(3)
N21 Cd2 N10 C35 . . -162.3(3)
N18 Cd2 N10 C35 . . -126.0(8)
N7 Cd2 N10 C35 . . 112.0(3)
N22 Cd2 N10 C35 . . 26.2(3)
C35 N11 N12 C34 . . -0.2(4)
C35 N11 N12 C36 . . 177.0(3)
Cd2 N13 N14 N15 1_455 . 173(4)
N13 N14 N15 Cd1 . . 149(4)
N19 Cd1 N15 N14 . . -90.0(3)
N24 Cd1 N15 N14 1_455 . 0.2(3)
N1 Cd1 N15 N14 . . -175.2(3)
N4 Cd1 N15 N14 . . 94.9(3)
N16 Cd1 N15 N14 . . 125.5(6)
N19 Cd1 N16 N17 . . -36.4(3)
N24 Cd1 N16 N17 1_455 . -126.7(3)
N1 Cd1 N16 N17 . . 49.6(3)
N15 Cd1 N16 N17 . . 108.5(6)
N4 Cd1 N16 N17 . . 139.1(3)
Cd1 N16 N17 N18 . . -116(12)
N16 N17 N18 Cd2 . . -161(11)
N13 Cd2 N18 N17 1_655 . -145.7(3)
N21 Cd2 N18 N17 . . -47.4(3)
N7 Cd2 N18 N17 . . 38.3(3)
N10 Cd2 N18 N17 . . -83.5(9)
N22 Cd2 N18 N17 . . 124.4(3)
N24 Cd1 N19 N20 1_455 . 84.1(4)
N1 Cd1 N19 N20 . . -103.0(4)
N15 Cd1 N19 N20 . . 173.2(3)
N4 Cd1 N19 N20 . . -66.1(12)
N16 Cd1 N19 N20 . . -12.2(4)
Cd1 N19 N20 N21 . . 18E1(10)
N19 N20 N21 Cd2 . . -145(5)
N13 Cd2 N21 N20 1_655 . 94.3(3)
N18 Cd2 N21 N20 . . 3.5(3)
N7 Cd2 N21 N20 . . -90.0(3)
N10 Cd2 N21 N20 . . 179.6(3)
N22 Cd2 N21 N20 . . -119.0(6)
N13 Cd2 N22 N23 1_655 . 36.0(3)
N21 Cd2 N22 N23 . . -111.2(6)
N18 Cd2 N22 N23 . . 126.8(3)
N7 Cd2 N22 N23 . . -140.1(3)
N10 Cd2 N22 N23 . . -50.2(3)
Cd2 N22 N23 N24 . . 115(14)
N22 N23 N24 Cd1 . 1_655 16E1(10)
N2 N3 C1 N1 . . 0.0(4)
C3 N3 C1 N1 . . 177.7(3)
C2 N1 C1 N3 . . -0.1(4)
Cd1 N1 C1 N3 . . 175.9(2)
N3 N2 C2 N1 . . -0.3(5)
C1 N1 C2 N2 . . 0.3(4)
Cd1 N1 C2 N2 . . -175.3(3)
C1 N3 C3 C4 . . 120.8(4)
N2 N3 C3 C4 . . -61.7(4)
N3 C3 C4 C5 . . -72.4(4)
C3 C4 C5 O1 . . 4.5(5)
C3 C4 C5 C6 . . -174.6(3)
O1 C5 C6 C7 . . -177.7(4)
C4 C5 C6 C7 . . 1.4(5)
O1 C5 C6 C11 . . 0.5(5)
C4 C5 C6 C11 . . 179.6(3)
C11 C6 C7 C8 . . 0.3(6)
C5 C6 C7 C8 . . 178.5(4)
C6 C7 C8 C9 . . -0.9(7)
C7 C8 C9 C10 . . 1.3(8)
C8 C9 C10 C11 . . -1.1(8)
C7 C6 C11 C10 . . -0.1(6)
C5 C6 C11 C10 . . -178.3(4)
C9 C10 C11 C6 . . 0.5(7)
N6 N5 C12 N4 . . -0.2(4)
C13 N4 C12 N5 . . -0.1(4)
Cd1 N4 C12 N5 . . 156.3(3)
C12 N4 C13 N6 . . 0.3(4)
Cd1 N4 C13 N6 . . -158.8(2)
N5 N6 C13 N4 . . -0.5(4)
C14 N6 C13 N4 . . 172.7(3)
C13 N6 C14 C15 . . 126.3(3)
N5 N6 C14 C15 . . -61.2(4)
N6 C14 C15 C16 . . -72.9(4)
C14 C15 C16 O2 . . 3.5(5)
C14 C15 C16 C17 . . -176.7(3)
O2 C16 C17 C18 . . 5.0(5)
C15 C16 C17 C18 . . -174.8(3)
O2 C16 C17 C22 . . -174.8(4)
C15 C16 C17 C22 . . 5.4(5)
C22 C17 C18 C19 . . -0.7(6)
C16 C17 C18 C19 . . 179.5(3)
C17 C18 C19 C20 . . 0.5(6)
C18 C19 C20 C21 . . 0.4(7)
C19 C20 C21 C22 . . -1.1(7)
C18 C17 C22 C21 . . 0.1(6)
C16 C17 C22 C21 . . 179.9(3)
C20 C21 C22 C17 . . 0.8(6)
N9 N8 C23 N7 . . 0.2(4)
C24 N7 C23 N8 . . 0.1(4)
Cd2 N7 C23 N8 . . -154.1(3)
N8 N9 C24 N7 . . 0.5(4)
C25 N9 C24 N7 . . -172.2(3)
C23 N7 C24 N9 . . -0.4(4)
Cd2 N7 C24 N9 . . 157.7(2)
C24 N9 C25 C26 . . -131.6(3)
N8 N9 C25 C26 . . 56.5(4)
N9 C25 C26 C27 . . 75.4(4)
C25 C26 C27 O4 . . -8.1(5)
C25 C26 C27 C28 . . 170.8(3)
O4 C27 C28 C33 . . -5.6(5)
C26 C27 C28 C33 . . 175.5(3)
O4 C27 C28 C29 . . 172.6(4)
C26 C27 C28 C29 . . -6.3(5)
C33 C28 C29 C30 . . -0.1(6)
C27 C28 C29 C30 . . -178.3(4)
C28 C29 C30 C31 . . -0.2(7)
C29 C30 C31 C32 . . 0.5(7)
C30 C31 C32 C33 . . -0.4(8)
C31 C32 C33 C28 . . 0.1(7)
C29 C28 C33 C32 . . 0.2(6)
C27 C28 C33 C32 . . 178.5(4)
N11 N12 C34 N10 . . 0.6(4)
C36 N12 C34 N10 . . -176.3(3)
C35 N10 C34 N12 . . -0.7(4)
Cd2 N10 C34 N12 . . -177.9(2)
N12 N11 C35 N10 . . -0.3(4)
C34 N10 C35 N11 . . 0.6(4)
Cd2 N10 C35 N11 . . 177.5(2)
C34 N12 C36 C37 . . -124.4(4)
N11 N12 C36 C37 . . 59.1(4)
N12 C36 C37 C38 . . 72.5(4)
C36 C37 C38 O3 . . -5.9(5)
C36 C37 C38 C39 . . 174.0(3)
O3 C38 C39 C44 . . 174.2(4)
C37 C38 C39 C44 . . -5.8(5)
O3 C38 C39 C40 . . -4.6(5)
C37 C38 C39 C40 . . 175.4(3)
C44 C39 C40 C41 . . 0.4(6)
C38 C39 C40 C41 . . 179.2(3)
C39 C40 C41 C42 . . -0.1(6)
C40 C41 C42 C43 . . -0.3(7)
C41 C42 C43 C44 . . 0.4(7)
C40 C39 C44 C43 . . -0.3(5)
C38 C39 C44 C43 . . -179.1(3)
C42 C43 C44 C39 . . -0.1(6)
